data_7116796
loop_
_publ_author_name
'Hui-Min Wen'
'Bin Li'
'Hailong Wang'
'Chuande Wu'
'Khalid Alfooty'
'Rajamani Krishna'
'Banglin Chen'

_publ_section_title
;
 A microporous metal-organic framework with rare lvt topology for highly
 selective C2H2/C2H4 separation at room temperature
;
_journal_name_full Chem.Commun.
_journal_page_first 5610
_journal_paper_doi 10.1039/C4cc09999K
_journal_volume 51
_journal_year 2015
_chemical_formula_sum 'C18 H14 Cu2 N0 O10'
_chemical_formula_weight 517.37
_chemical_name_systematic UTSA-60
_space_group_IT_number 74
_symmetry_cell_setting orthorhombic
_symmetry_space_group_name_Hall '-I 2b 2'
_symmetry_space_group_name_H-M 'I m m a'
_atom_sites_solution_hydrogens geom
_atom_sites_solution_primary direct
_atom_sites_solution_secondary difmap
_audit_creation_method SHELXL-97
_audit_update_record
;
2014-12-11 deposited with the CCDC.
2015-01-08 downloaded from the CCDC.
;
_cell_angle_alpha 90.00
_cell_angle_beta 90.00
_cell_angle_gamma 90.00
_cell_formula_units_Z 4
_cell_length_a 18.8261(10)
_cell_length_b 22.1934(9)
_cell_length_c 10.0062(8)
_cell_measurement_temperature 293(2)
_cell_volume 4180.7(4)
_computing_structure_refinement 'SHELXL-97 (Sheldrick, 1997)'
_diffrn_ambient_temperature 293(2)
_diffrn_measured_fraction_theta_full 0.966
_diffrn_measured_fraction_theta_max 0.966
_diffrn_radiation_monochromator graphite
_diffrn_radiation_source 'fine-focus sealed tube'
_diffrn_radiation_type CuK\a
_diffrn_radiation_wavelength 1.54178
_diffrn_reflns_av_R_equivalents 0.0645
_diffrn_reflns_av_sigmaI/netI 0.0659
_diffrn_reflns_limit_h_max 20
_diffrn_reflns_limit_h_min -14
_diffrn_reflns_limit_k_max 11
_diffrn_reflns_limit_k_min -25
_diffrn_reflns_limit_l_max 10
_diffrn_reflns_limit_l_min -11
_diffrn_reflns_number 3292
_diffrn_reflns_theta_full 61.16
_diffrn_reflns_theta_max 61.16
_diffrn_reflns_theta_min 3.98
_exptl_absorpt_coefficient_mu 1.493
_exptl_crystal_colour green
_exptl_crystal_density_diffrn 0.822
_exptl_crystal_density_method 'not measured'
_exptl_crystal_F_000 1040
_exptl_crystal_size_max 0.4
_exptl_crystal_size_mid 0.3
_exptl_crystal_size_min 0.2
_platon_squeeze_details
;
;
_refine_diff_density_max 0.568
_refine_diff_density_min -1.958
_refine_diff_density_rms 0.085
_refine_ls_extinction_method none
_refine_ls_goodness_of_fit_ref 0.948
_refine_ls_hydrogen_treatment mixed
_refine_ls_matrix_type full
_refine_ls_number_parameters 72
_refine_ls_number_reflns 1664
_refine_ls_number_restraints 3
_refine_ls_restrained_S_all 0.947
_refine_ls_R_factor_all 0.0806
_refine_ls_R_factor_gt 0.0639
_refine_ls_shift/su_max 0.000
_refine_ls_shift/su_mean 0.000
_refine_ls_structure_factor_coef Fsqd
_refine_ls_weighting_details 'calc w=1/[\s^2^(Fo^2^)+(0.1030P)^2^+0.0000P] where P=(Fo^2^+2Fc^2^)/3'
_refine_ls_weighting_scheme calc
_refine_ls_wR_factor_gt 0.1574
_refine_ls_wR_factor_ref 0.1700
_reflns_number_gt 1165
_reflns_number_total 1664
_reflns_threshold_expression >2sigma(I)
_cod_data_source_file c4cc09999k2.cif
_cod_data_source_block d
_cod_original_sg_symbol_H-M Imma
_cod_database_code 7116796

loop_
_symmetry_equiv_pos_as_xyz
'x, y, z'
'-x, -y+1/2, z'
'-x, y+1/2, -z'
'x, -y, -z'
'x+1/2, y+1/2, z+1/2'
'-x+1/2, -y+1, z+1/2'
'-x+1/2, y+1, -z+1/2'
'x+1/2, -y+1/2, -z+1/2'
'-x, -y, -z'
'x, y-1/2, -z'
'x, -y-1/2, z'
'-x, y, z'
'-x+1/2, -y+1/2, -z+1/2'
'x+1/2, y, -z+1/2'
'x+1/2, -y, z+1/2'
'-x+1/2, y+1/2, z+1/2'

loop_
_atom_site_label
_atom_site_type_symbol
_atom_site_fract_x
_atom_site_fract_y
_atom_site_fract_z
_atom_site_U_iso_or_equiv
_atom_site_adp_type
_atom_site_occupancy
_atom_site_symmetry_multiplicity
_atom_site_calc_flag
_atom_site_refinement_flags
Cu1 Cu 0.29546(4) 0.2500 0.15013(9) 0.0440(4) Uani 1 2 d S
O1 O 0.15621(15) 0.31186(12) 0.2455(4) 0.0610(9) Uani 1 1 d .
O2 O 0.23412(15) 0.31294(12) 0.0773(3) 0.0634(9) Uani 1 1 d .
O3 O 0.3702(3) 0.2500 -0.0101(7) 0.116(2) Uani 1 2 d SD
H3B H 0.3485 0.2500 -0.0849 0.174 Uiso 1 2 d SRD
H3C H 0.4149 0.2500 -0.0247 0.174 Uiso 1 2 d SRD
C1 C 0.1785(2) 0.33097(19) 0.1385(6) 0.0548(12) Uani 1 1 d .
C2 C 0.1398(2) 0.38204(18) 0.0716(5) 0.0624(13) Uani 1 1 d .
H2A H 0.1597 0.4007 -0.0028 0.075 Uiso 1 1 calc R
C3 C 0.0770(2) 0.40094(18) 0.1181(5) 0.0618(13) Uani 1 1 d .
H3A H 0.0576 0.3811 0.1914 0.074 Uiso 1 1 calc R
C4 C 0.0364(2) 0.45217(16) 0.0589(5) 0.0596(13) Uani 1 1 d .
C5 C 0.0722(3) 0.5000 0.0000 0.0623(18) Uani 1 2 d S
H5A H 0.1216 0.5000 0.0000 0.075 Uiso 1 2 calc SR

loop_
_atom_site_aniso_label
_atom_site_aniso_U_11
_atom_site_aniso_U_22
_atom_site_aniso_U_33
_atom_site_aniso_U_23
_atom_site_aniso_U_13
_atom_site_aniso_U_12
Cu1 0.0294(5) 0.0251(5) 0.0774(7) 0.000 -0.0069(4) 0.000
O1 0.0440(16) 0.0445(16) 0.095(2) 0.0138(19) -0.0032(18) 0.0120(14)
O2 0.0492(18) 0.0477(16) 0.093(2) 0.0167(18) -0.0036(17) 0.0125(14)
O3 0.089(4) 0.122(5) 0.136(5) 0.000 0.042(4) 0.000
C1 0.034(2) 0.030(2) 0.100(4) 0.007(3) -0.011(2) -0.0005(18)
C2 0.046(3) 0.037(2) 0.104(4) 0.030(3) -0.005(2) 0.0078(19)
C3 0.041(2) 0.034(2) 0.111(4) 0.023(3) -0.009(2) -0.0013(19)
C4 0.0331(19) 0.034(2) 0.112(4) 0.030(3) -0.002(2) -0.0009(17)
C5 0.036(3) 0.040(3) 0.110(5) 0.025(4) 0.000 0.000

loop_
_atom_type_symbol
_atom_type_description
_atom_type_scat_dispersion_real
_atom_type_scat_dispersion_imag
_atom_type_scat_source
C C 0.0181 0.0091 'International Tables Vol C Tables 4.2.6.8 and 6.1.1.4'
H H 0.0000 0.0000 'International Tables Vol C Tables 4.2.6.8 and 6.1.1.4'
N N 0.0311 0.0180 'International Tables Vol C Tables 4.2.6.8 and 6.1.1.4'
O O 0.0492 0.0322 'International Tables Vol C Tables 4.2.6.8 and 6.1.1.4'
Cu Cu -1.9646 0.5888 'International Tables Vol C Tables 4.2.6.8 and 6.1.1.4'

loop_
_geom_angle_atom_site_label_1
_geom_angle_atom_site_label_2
_geom_angle_atom_site_label_3
_geom_angle
_geom_angle_site_symmetry_1
_geom_angle_site_symmetry_3
O1 Cu1 O1 89.50(18) 7_545 13
O1 Cu1 O2 168.25(15) 7_545 11_565
O1 Cu1 O2 88.41(13) 13 11_565
O1 Cu1 O2 88.41(13) 7_545 .
O1 Cu1 O2 168.25(15) 13 .
O2 Cu1 O2 91.30(18) 11_565 .
O1 Cu1 O3 95.44(17) 7_545 .
O1 Cu1 O3 95.44(17) 13 .
O2 Cu1 O3 96.28(16) 11_565 .
O2 Cu1 O3 96.28(16) . .
O1 Cu1 Cu1 84.08(10) 7_545 13
O1 Cu1 Cu1 84.08(10) 13 13
O2 Cu1 Cu1 84.20(10) 11_565 13
O2 Cu1 Cu1 84.20(10) . 13
O3 Cu1 Cu1 179.3(2) . 13
C1 O1 Cu1 123.5(3) . 13
C1 O2 Cu1 122.0(3) . .
Cu1 O3 H3B 110.2 . .
Cu1 O3 H3C 141.1 . .
H3B O3 H3C 108.7 . .
O1 C1 O2 126.2(4) . .
O1 C1 C2 118.9(4) . .
O2 C1 C2 114.8(5) . .
C3 C2 C1 120.6(5) . .
C3 C2 H2A 119.7 . .
C1 C2 H2A 119.7 . .
C2 C3 C4 123.5(4) . .
C2 C3 H3A 118.2 . .
C4 C3 H3A 118.2 . .
C4 C4 C5 119.0(2) 12 .
C4 C4 C3 120.8(2) 12 .
C5 C4 C3 120.2(3) . .
C4 C5 C4 121.9(5) . 4_565
C4 C5 H5A 119.0 . .
C4 C5 H5A 119.0 4_565 .

loop_
_geom_bond_atom_site_label_1
_geom_bond_atom_site_label_2
_geom_bond_distance
_geom_bond_site_symmetry_2
Cu1 O1 1.950(3) 7_545
Cu1 O1 1.950(3) 13
Cu1 O2 1.953(3) 11_565
Cu1 O2 1.953(3) .
Cu1 O3 2.132(6) .
Cu1 Cu1 2.6313(17) 13
O1 C1 1.227(5) .
O1 Cu1 1.950(3) 13
O2 C1 1.277(6) .
O3 H3B 0.8527 .
O3 H3C 0.8541 .
C1 C2 1.505(6) .
C2 C3 1.338(6) .
C2 H2A 0.9300 .
C3 C4 1.493(5) .
C3 H3A 0.9300 .
C4 C4 1.371(8) 12
C4 C5 1.389(4) .
C5 C4 1.389(4) 4_565
C5 H5A 0.9300 .

loop_
_platon_squeeze_void_nr
_platon_squeeze_void_average_x
_platon_squeeze_void_average_y
_platon_squeeze_void_average_z
_platon_squeeze_void_volume
_platon_squeeze_void_count_electrons
_platon_squeeze_void_content
1 -0.019 0.212 -0.311 2696 184 ' '
